data_1521471
loop_
_publ_author_name
'Kuz'ma, Yu.B.'
'Chikhrii, S.I.'
'Budnyk, S.L.'

_publ_section_title
;
 Yb - Ni - P system
;
_journal_name_full 'Journal of Alloys Compd.'
_journal_page_first 190
_journal_page_last 194
_journal_volume 298
_journal_year 2000
_chemical_formula_sum 'Ni4 P2 Yb'
_chemical_name_systematic 'Yb Ni4 P2'
_space_group_IT_number 136
_symmetry_space_group_name_Hall '-P 4n 2n'
_symmetry_space_group_name_H-M 'P 42/m n m'
_cell_angle_alpha 90
_cell_angle_beta 90
_cell_angle_gamma 90
_cell_formula_units_Z 2
_cell_length_a 7.0523
_cell_length_b 7.0523
_cell_length_c 3.5879
_cell_volume 178.444
_citation_journal_id_ASTM JALCEU
_cod_data_source_file Kuzma_JALCEU_2000_1277.cif
_cod_data_source_block Ni4P2Yb1
_cod_original_formula_sum 'Ni4 P2 Yb1'
_cod_database_code 1521471

loop_
_symmetry_equiv_pos_as_xyz
x,y,z
-y+1/2,x+1/2,z+1/2
-x,-y,z
y+1/2,-x+1/2,z+1/2
x+1/2,-y+1/2,-z+1/2
y,x,-z
-x+1/2,y+1/2,-z+1/2
-y,-x,-z
-x,-y,-z
y-1/2,-x-1/2,-z-1/2
x,y,-z
-y-1/2,x-1/2,-z-1/2
-x-1/2,y-1/2,z-1/2
-y,-x,z
x-1/2,-y-1/2,z-1/2
y,x,z

loop_
_atom_site_label
_atom_site_type_symbol
_atom_site_fract_x
_atom_site_fract_y
_atom_site_fract_z
_atom_site_occupancy
_atom_site_U_iso_or_equiv
Ni1 Ni 0.3367 0.0867 0 1 0.0
P1 P 0.2126 0.7874 0 1 0.0
Yb1 Yb 0 0 0.5 1 0.0
